data_7701012
loop_
_publ_author_name
'Mihaly, Joseph J.'
'Stewart, David J.'
'Grusenmeyer, Tod A.'
'Phillips, Alexis T.'
'Haley, Joy E.'
'Zeller, Matthias'
'Gray, Thomas G.'

_publ_section_title
;
 Photophysical properties of organogold(i) complexes bearing a
 benzothiazole-2,7-fluorenyl moiety: selection of ancillary ligand
 influences white light emission.
;
_journal_issue 42
_journal_name_full 'Dalton transactions (Cambridge, England : 2003)'
_journal_page_first 15917
_journal_page_last 15927
_journal_paper_doi 10.1039/c9dt02312g
_journal_volume 48
_journal_year 2019
_chemical_formula_sum 'C42 H53 Au N P S'
_chemical_formula_weight 831.85
_space_group_crystal_system triclinic
_space_group_IT_number 2
_space_group_name_Hall '-P 1'
_space_group_name_H-M_alt 'P -1'
_symmetry_space_group_name_Hall '-P 1'
_symmetry_space_group_name_H-M 'P -1'
_atom_sites_solution_hydrogens geom
_atom_sites_solution_primary direct
_atom_sites_solution_secondary difmap
_audit_creation_method SHELXL-2018/3
_audit_update_record
;
2019-05-21 deposited with the CCDC.    2019-09-03 downloaded from the CCDC.
;
_cell_angle_alpha 104.775(2)
_cell_angle_beta 104.891(2)
_cell_angle_gamma 111.277(2)
_cell_formula_units_Z 2
_cell_length_a 12.5710(8)
_cell_length_b 12.7256(8)
_cell_length_c 13.7715(9)
_cell_measurement_reflns_used 9760
_cell_measurement_temperature 150(2)
_cell_measurement_theta_max 33.2676
_cell_measurement_theta_min 2.5688
_cell_volume 1829.6(2)
_computing_cell_refinement 'SAINT V8.38A (Bruker, 2016)'
_computing_data_collection 'Apex3 v2018.1-0 (Bruker, 2018)'
_computing_data_reduction 'SAINT V8.38A (Bruker, 2016)'
_computing_structure_refinement
;  
SHELXL-2018/3 (Sheldrick, 2015, 2018), 
SHELXLE Rev946 (H\"ubschle et al., 2011)
;
_computing_structure_solution 'SHELXS-97 (Sheldrick, 2008)'
_diffrn_ambient_temperature 150(2)
_diffrn_detector_area_resol_mean 10.4167
_diffrn_measured_fraction_theta_full 0.995
_diffrn_measured_fraction_theta_max 0.993
_diffrn_measurement_device_type 'Bruker AXS D8 Quest CMOS diffractometer'
_diffrn_measurement_method 'omega and phi scans'
_diffrn_radiation_monochromator 'Triumph curved graphite crystal'
_diffrn_radiation_type MoK\a
_diffrn_radiation_wavelength 0.71073
_diffrn_reflns_av_R_equivalents 0.0308
_diffrn_reflns_av_unetI/netI 0.0208
_diffrn_reflns_Laue_measured_fraction_full 0.995
_diffrn_reflns_Laue_measured_fraction_max 0.993
_diffrn_reflns_limit_h_max 19
_diffrn_reflns_limit_h_min -19
_diffrn_reflns_limit_k_max 19
_diffrn_reflns_limit_k_min -19
_diffrn_reflns_limit_l_max 21
_diffrn_reflns_limit_l_min -21
_diffrn_reflns_number 90033
_diffrn_reflns_point_group_measured_fraction_full 0.995
_diffrn_reflns_point_group_measured_fraction_max 0.993
_diffrn_reflns_theta_full 25.242
_diffrn_reflns_theta_max 33.295
_diffrn_reflns_theta_min 2.569
_diffrn_source 'fine focus sealed tube X-ray source'
_diffrn_source_current '30 mA'
_diffrn_source_voltage '50 kV'
_exptl_absorpt_coefficient_mu 4.152
_exptl_absorpt_correction_T_max 0.7465
_exptl_absorpt_correction_T_min 0.5579
_exptl_absorpt_correction_type multi-scan
_exptl_absorpt_process_details
;
SADABS 2016/2: Krause, L., Herbst-Irmer, R., Sheldrick G.M. & Stalke D.
(2015). J. Appl. Cryst. 48 3-10.
;
_exptl_crystal_colour colourless
_exptl_crystal_density_diffrn 1.510
_exptl_crystal_description fragment
_exptl_crystal_F_000 844
_exptl_crystal_size_max 0.510
_exptl_crystal_size_mid 0.460
_exptl_crystal_size_min 0.360
_refine_diff_density_max 4.223
_refine_diff_density_min -1.174
_refine_diff_density_rms 0.101
_refine_ls_extinction_coef 0.00333(14)
_refine_ls_extinction_expression Fc^*^=kFc[1+0.001xFc^2^\l^3^/sin(2\q)]^-1/4^
_refine_ls_extinction_method 'SHELXL-2018/3 (Sheldrick 2018)'
_refine_ls_goodness_of_fit_ref 1.136
_refine_ls_hydrogen_treatment constr
_refine_ls_matrix_type full
_refine_ls_number_parameters 418
_refine_ls_number_reflns 14030
_refine_ls_number_restraints 0
_refine_ls_restrained_S_all 1.136
_refine_ls_R_factor_all 0.0268
_refine_ls_R_factor_gt 0.0215
_refine_ls_shift/su_max 0.002
_refine_ls_shift/su_mean 0.000
_refine_ls_structure_factor_coef Fsqd
_refine_ls_weighting_details 'w=1/[\s^2^(Fo^2^)+(0.0118P)^2^+1.9569P] where P=(Fo^2^+2Fc^2^)/3'
_refine_ls_weighting_scheme calc
_refine_ls_wR_factor_gt 0.0446
_refine_ls_wR_factor_ref 0.0463
_reflns_Friedel_coverage 0.000
_reflns_number_gt 12735
_reflns_number_total 14030
_reflns_threshold_expression 'I > 2\s(I)'
_cod_data_source_file c9dt02312g2.cif
_cod_data_source_block JJM_1_200_0m
_cod_depositor_comments 'Adding full bibliography for 7701011--7701013.cif.'
_cod_database_code 7701012
_shelx_shelxl_version_number 2018/3
_shelx_space_group_comment
;
The symmetry employed for this shelxl refinement is uniquely defined
by the following loop, which should always be used as a source of
symmetry information in preference to the above space-group names.
They are only intended as comments.
;
_shelx_estimated_absorpt_t_min 0.226
_shelx_estimated_absorpt_t_max 0.316

loop_
_space_group_symop_operation_xyz
'x, y, z'
'-x, -y, -z'

loop_
_atom_site_label
_atom_site_type_symbol
_atom_site_fract_x
_atom_site_fract_y
_atom_site_fract_z
_atom_site_U_iso_or_equiv
_atom_site_adp_type
_atom_site_occupancy
_atom_site_site_symmetry_order
_atom_site_calc_flag
_atom_site_refinement_flags_posn
_atom_site_refinement_flags_adp
C1 C 0.51113(15) -0.00989(14) 0.26515(12) 0.0138(3) Uani 1 1 d . .
C2 C 0.56328(15) 0.10573(15) 0.34623(13) 0.0160(3) Uani 1 1 d . .
H2 H 0.544200 0.114895 0.409348 0.019 Uiso 1 1 calc R U
C3 C 0.64402(15) 0.20974(15) 0.33649(13) 0.0148(3) Uani 1 1 d . .
C4 C 0.67063(17) 0.19179(16) 0.24259(14) 0.0201(3) Uani 1 1 d . .
H4 H 0.723874 0.260919 0.233995 0.024 Uiso 1 1 calc R U
C5 C 0.62188(18) 0.07622(16) 0.16128(14) 0.0208(3) Uani 1 1 d . .
H5 H 0.642495 0.066531 0.098954 0.025 Uiso 1 1 calc R U
C6 C 0.54244(16) -0.02451(15) 0.17340(13) 0.0163(3) Uani 1 1 d . .
C7 C 0.48213(16) -0.15508(15) 0.10523(13) 0.0164(3) Uani 1 1 d . .
C8 C 0.48546(18) -0.21688(16) 0.00769(14) 0.0211(3) Uani 1 1 d . .
H8 H 0.530013 -0.173201 -0.027218 0.025 Uiso 1 1 calc R U
C9 C 0.42220(18) -0.34381(16) -0.03744(14) 0.0209(3) Uani 1 1 d . .
H9 H 0.423162 -0.387030 -0.104294 0.025 Uiso 1 1 calc R U
C10 C 0.35724(16) -0.40912(15) 0.01348(13) 0.0166(3) Uani 1 1 d . .
C11 C 0.35325(16) -0.34632(15) 0.11093(13) 0.0169(3) Uani 1 1 d . .
H11 H 0.308618 -0.390020 0.145774 0.020 Uiso 1 1 calc R U
C12 C 0.41496(15) -0.22007(15) 0.15584(13) 0.0153(3) Uani 1 1 d . .
C13 C 0.42019(15) -0.13277(14) 0.25791(13) 0.0155(3) Uani 1 1 d . .
C14 C 0.28821(17) -0.14329(18) 0.23316(16) 0.0236(3) Uani 1 1 d . .
H14A H 0.266141 -0.120661 0.169916 0.028 Uiso 1 1 calc R U
H14B H 0.229302 -0.230094 0.211033 0.028 Uiso 1 1 calc R U
C15 C 0.2691(2) -0.0663(2) 0.32501(19) 0.0313(4) Uani 1 1 d . .
H15A H 0.328542 0.019851 0.349881 0.047 Uiso 1 1 calc R U
H15B H 0.281821 -0.093360 0.385698 0.047 Uiso 1 1 calc R U
H15C H 0.184612 -0.075848 0.298649 0.047 Uiso 1 1 calc R U
C16 C 0.46312(19) -0.16005(17) 0.35939(14) 0.0217(3) Uani 1 1 d . .
H16A H 0.472168 -0.095411 0.423557 0.026 Uiso 1 1 calc R U
H16B H 0.397862 -0.238650 0.350635 0.026 Uiso 1 1 calc R U
C17 C 0.5844(2) -0.1674(2) 0.38193(17) 0.0318(4) Uani 1 1 d . .
H17A H 0.575143 -0.234544 0.320921 0.048 Uiso 1 1 calc R U
H17B H 0.606588 -0.182256 0.448971 0.048 Uiso 1 1 calc R U
H17C H 0.649844 -0.090220 0.390459 0.048 Uiso 1 1 calc R U
C18 C 0.29522(16) -0.54300(15) -0.03275(13) 0.0173(3) Uani 1 1 d . .
C19 C 0.17297(19) -0.73365(17) -0.06225(15) 0.0248(4) Uani 1 1 d . .
C20 C 0.0828(3) -0.8308(2) -0.0536(2) 0.0448(7) Uani 1 1 d . .
H20 H 0.039658 -0.815977 -0.008560 0.054 Uiso 1 1 calc R U
C21 C 0.0575(3) -0.9493(2) -0.1121(2) 0.0533(8) Uani 1 1 d . .
H21 H -0.003599 -1.016014 -0.106864 0.064 Uiso 1 1 calc R U
C22 C 0.1201(3) -0.97202(19) -0.17831(19) 0.0422(6) Uani 1 1 d . .
H22 H 0.101769 -1.053980 -0.216741 0.051 Uiso 1 1 calc R U
C23 C 0.2082(2) -0.87778(18) -0.18922(17) 0.0311(4) Uani 1 1 d . .
H23 H 0.250875 -0.893407 -0.234542 0.037 Uiso 1 1 calc R U
C24 C 0.23261(18) -0.75875(16) -0.13143(15) 0.0220(3) Uani 1 1 d . .
C25 C 0.71055(15) 0.61120(15) 0.63915(14) 0.0166(3) Uani 1 1 d . .
H25 H 0.643555 0.593255 0.570298 0.020 Uiso 1 1 calc R U
C26 C 0.64578(18) 0.52693(17) 0.69023(17) 0.0232(3) Uani 1 1 d . .
H26A H 0.614781 0.440620 0.642460 0.028 Uiso 1 1 calc R U
H26B H 0.706027 0.543420 0.761583 0.028 Uiso 1 1 calc R U
C27 C 0.5376(2) 0.5471(2) 0.70601(19) 0.0295(4) Uani 1 1 d . .
H27A H 0.473292 0.522191 0.633931 0.035 Uiso 1 1 calc R U
H27B H 0.500250 0.495067 0.742697 0.035 Uiso 1 1 calc R U
C28 C 0.5795(2) 0.6802(2) 0.77379(17) 0.0284(4) Uani 1 1 d . .
H28A H 0.506609 0.691368 0.778011 0.034 Uiso 1 1 calc R U
H28B H 0.636022 0.702341 0.848773 0.034 Uiso 1 1 calc R U
C29 C 0.6456(2) 0.7643(2) 0.72444(18) 0.0285(4) Uani 1 1 d . .
H29A H 0.675910 0.850371 0.772368 0.034 Uiso 1 1 calc R U
H29B H 0.586240 0.748166 0.652775 0.034 Uiso 1 1 calc R U
C30 C 0.75493(18) 0.74564(17) 0.70978(17) 0.0245(4) Uani 1 1 d . .
H30A H 0.818110 0.768704 0.781894 0.029 Uiso 1 1 calc R U
H30B H 0.793463 0.798893 0.674517 0.029 Uiso 1 1 calc R U
C31 C 0.94371(16) 0.57788(16) 0.70946(13) 0.0175(3) Uani 1 1 d . .
H31 H 1.012336 0.580745 0.684478 0.021 Uiso 1 1 calc R U
C32 C 1.0016(2) 0.69310(18) 0.81338(15) 0.0283(4) Uani 1 1 d . .
H32A H 1.036072 0.766191 0.796280 0.034 Uiso 1 1 calc R U
H32B H 0.936387 0.696886 0.839859 0.034 Uiso 1 1 calc R U
C33 C 1.1041(2) 0.6953(2) 0.90314(16) 0.0310(4) Uani 1 1 d . .
H33A H 1.173997 0.701267 0.880412 0.037 Uiso 1 1 calc R U
H33B H 1.135067 0.767956 0.970319 0.037 Uiso 1 1 calc R U
C34 C 1.05589(19) 0.5803(2) 0.92613(16) 0.0274(4) Uani 1 1 d . .
H34A H 1.123665 0.582265 0.983571 0.033 Uiso 1 1 calc R U
H34B H 0.989342 0.576860 0.953032 0.033 Uiso 1 1 calc R U
C35 C 1.0058(2) 0.4674(2) 0.82382(17) 0.0286(4) Uani 1 1 d . .
H35A H 0.974926 0.393341 0.840313 0.034 Uiso 1 1 calc R U
H35B H 1.073300 0.469161 0.798727 0.034 Uiso 1 1 calc R U
C36 C 0.90077(18) 0.46175(18) 0.73354(16) 0.0252(4) Uani 1 1 d . .
H36A H 0.830206 0.452317 0.756026 0.030 Uiso 1 1 calc R U
H36B H 0.872052 0.389615 0.666575 0.030 Uiso 1 1 calc R U
C37 C 0.90385(15) 0.69666(15) 0.55699(13) 0.0160(3) Uani 1 1 d . .
H37 H 0.942138 0.774727 0.622133 0.019 Uiso 1 1 calc R U
C38 C 1.00756(18) 0.68509(19) 0.52380(18) 0.0256(4) Uani 1 1 d . .
H38A H 0.972209 0.608150 0.459488 0.031 Uiso 1 1 calc R U
H38B H 1.067542 0.681757 0.584149 0.031 Uiso 1 1 calc R U
C39 C 1.07456(19) 0.7940(2) 0.49648(19) 0.0305(4) Uani 1 1 d . .
H39A H 1.116265 0.870044 0.562767 0.037 Uiso 1 1 calc R U
H39B H 1.138867 0.783023 0.472313 0.037 Uiso 1 1 calc R U
C40 C 0.9849(2) 0.8061(2) 0.40739(19) 0.0309(4) Uani 1 1 d . .
H40A H 1.029699 0.880392 0.395377 0.037 Uiso 1 1 calc R U
H40B H 0.950741 0.734488 0.338509 0.037 Uiso 1 1 calc R U
C41 C 0.8797(2) 0.8141(2) 0.43806(19) 0.0295(4) Uani 1 1 d . .
H41A H 0.819887 0.816484 0.376840 0.035 Uiso 1 1 calc R U
H41B H 0.912972 0.890838 0.502046 0.035 Uiso 1 1 calc R U
C42 C 0.81282(17) 0.70543(18) 0.46481(16) 0.0226(3) Uani 1 1 d . .
H42A H 0.773424 0.629089 0.399092 0.027 Uiso 1 1 calc R U
H42B H 0.746839 0.714879 0.487031 0.027 Uiso 1 1 calc R U
Au1 Au 0.72510(2) 0.38075(2) 0.45674(2) 0.01484(2) Uani 1 1 d . .
N1 N 0.21091(16) -0.61060(14) -0.00631(13) 0.0238(3) Uani 1 1 d . .
P1 P 0.82247(4) 0.57071(4) 0.59473(3) 0.01357(7) Uani 1 1 d . .
S1 S 0.33646(5) -0.62296(4) -0.12792(4) 0.02486(9) Uani 1 1 d . .

loop_
_atom_site_aniso_label
_atom_site_aniso_U_11
_atom_site_aniso_U_22
_atom_site_aniso_U_33
_atom_site_aniso_U_23
_atom_site_aniso_U_13
_atom_site_aniso_U_12
C1 0.0155(7) 0.0117(6) 0.0130(6) 0.0040(5) 0.0061(5) 0.0054(5)
C2 0.0178(7) 0.0147(7) 0.0139(6) 0.0034(5) 0.0065(6) 0.0070(6)
C3 0.0156(7) 0.0135(7) 0.0163(7) 0.0053(5) 0.0066(6) 0.0077(6)
C4 0.0245(8) 0.0132(7) 0.0199(7) 0.0053(6) 0.0111(7) 0.0046(6)
C5 0.0288(9) 0.0154(7) 0.0177(7) 0.0052(6) 0.0143(7) 0.0070(7)
C6 0.0215(7) 0.0118(7) 0.0150(7) 0.0041(5) 0.0089(6) 0.0066(6)
C7 0.0211(7) 0.0125(7) 0.0144(6) 0.0042(5) 0.0084(6) 0.0061(6)
C8 0.0308(9) 0.0152(7) 0.0170(7) 0.0052(6) 0.0139(7) 0.0078(7)
C9 0.0303(9) 0.0146(7) 0.0164(7) 0.0036(6) 0.0119(7) 0.0084(7)
C10 0.0196(7) 0.0117(7) 0.0147(7) 0.0025(5) 0.0053(6) 0.0060(6)
C11 0.0185(7) 0.0140(7) 0.0151(7) 0.0044(5) 0.0067(6) 0.0050(6)
C12 0.0176(7) 0.0131(7) 0.0127(6) 0.0031(5) 0.0061(5) 0.0059(6)
C13 0.0192(7) 0.0117(6) 0.0143(6) 0.0039(5) 0.0083(6) 0.0052(6)
C14 0.0190(8) 0.0221(8) 0.0254(8) 0.0048(7) 0.0106(7) 0.0067(7)
C15 0.0297(10) 0.0309(10) 0.0365(11) 0.0092(9) 0.0210(9) 0.0142(9)
C16 0.0330(9) 0.0174(8) 0.0163(7) 0.0071(6) 0.0121(7) 0.0110(7)
C17 0.0415(12) 0.0349(11) 0.0222(9) 0.0109(8) 0.0082(8) 0.0239(10)
C18 0.0195(7) 0.0138(7) 0.0139(7) 0.0024(5) 0.0041(6) 0.0066(6)
C19 0.0293(9) 0.0144(8) 0.0185(8) 0.0018(6) 0.0081(7) 0.0014(7)
C20 0.0597(16) 0.0195(10) 0.0347(12) 0.0020(8) 0.0284(12) -0.0040(10)
C21 0.076(2) 0.0154(10) 0.0362(12) 0.0013(9) 0.0256(13) -0.0082(11)
C22 0.0666(17) 0.0127(8) 0.0273(10) 0.0022(7) 0.0129(11) 0.0052(10)
C23 0.0456(12) 0.0151(8) 0.0262(9) 0.0036(7) 0.0119(9) 0.0117(8)
C24 0.0270(9) 0.0132(7) 0.0188(7) 0.0038(6) 0.0053(7) 0.0062(7)
C25 0.0166(7) 0.0145(7) 0.0183(7) 0.0056(6) 0.0077(6) 0.0064(6)
C26 0.0251(9) 0.0198(8) 0.0320(9) 0.0134(7) 0.0179(8) 0.0108(7)
C27 0.0260(9) 0.0334(11) 0.0393(11) 0.0187(9) 0.0218(9) 0.0144(8)
C28 0.0317(10) 0.0403(11) 0.0302(10) 0.0182(9) 0.0206(8) 0.0248(9)
C29 0.0348(10) 0.0280(10) 0.0372(11) 0.0143(8) 0.0225(9) 0.0222(9)
C30 0.0264(9) 0.0173(8) 0.0312(9) 0.0062(7) 0.0152(8) 0.0109(7)
C31 0.0180(7) 0.0169(7) 0.0161(7) 0.0071(6) 0.0050(6) 0.0070(6)
C32 0.0351(10) 0.0184(8) 0.0167(8) 0.0042(6) -0.0018(7) 0.0070(8)
C33 0.0264(9) 0.0332(11) 0.0179(8) 0.0087(8) -0.0010(7) 0.0054(8)
C34 0.0232(9) 0.0431(12) 0.0219(8) 0.0200(8) 0.0087(7) 0.0163(8)
C35 0.0279(9) 0.0327(10) 0.0313(10) 0.0202(8) 0.0081(8) 0.0172(8)
C36 0.0242(9) 0.0198(8) 0.0279(9) 0.0129(7) 0.0035(7) 0.0082(7)
C37 0.0153(7) 0.0141(7) 0.0163(7) 0.0056(6) 0.0056(6) 0.0050(6)
C38 0.0215(8) 0.0319(10) 0.0366(10) 0.0211(8) 0.0175(8) 0.0161(8)
C39 0.0247(9) 0.0352(11) 0.0430(12) 0.0247(10) 0.0211(9) 0.0135(8)
C40 0.0372(11) 0.0366(11) 0.0395(11) 0.0270(10) 0.0266(10) 0.0215(10)
C41 0.0347(10) 0.0339(11) 0.0403(11) 0.0275(9) 0.0224(9) 0.0221(9)
C42 0.0201(8) 0.0287(9) 0.0263(8) 0.0180(7) 0.0101(7) 0.0129(7)
Au1 0.01480(3) 0.01151(3) 0.01481(3) 0.00262(2) 0.00446(2) 0.00514(2)
N1 0.0277(8) 0.0127(6) 0.0212(7) 0.0006(5) 0.0113(6) 0.0021(6)
P1 0.01408(17) 0.01128(17) 0.01339(16) 0.00376(14) 0.00466(14) 0.00496(14)
S1 0.0299(2) 0.01334(18) 0.0307(2) 0.00415(16) 0.01766(19) 0.00825(17)

loop_
_atom_type_symbol
_atom_type_description
_atom_type_scat_dispersion_real
_atom_type_scat_dispersion_imag
_atom_type_scat_source
C C 0.0033 0.0016 'International Tables Vol C Tables 4.2.6.8 and 6.1.1.4'
H H 0.0000 0.0000 'International Tables Vol C Tables 4.2.6.8 and 6.1.1.4'
Au Au -2.0133 8.8022 'International Tables Vol C Tables 4.2.6.8 and 6.1.1.4'
N N 0.0061 0.0033 'International Tables Vol C Tables 4.2.6.8 and 6.1.1.4'
P P 0.1023 0.0942 'International Tables Vol C Tables 4.2.6.8 and 6.1.1.4'
S S 0.1246 0.1234 'International Tables Vol C Tables 4.2.6.8 and 6.1.1.4'

loop_
_geom_angle_atom_site_label_1
_geom_angle_atom_site_label_2
_geom_angle_atom_site_label_3
_geom_angle
C2 C1 C6 119.66(15)
C2 C1 C13 129.67(14)
C6 C1 C13 110.67(13)
C1 C2 C3 121.13(14)
C1 C2 H2 119.4
C3 C2 H2 119.4
C4 C3 C2 117.50(15)
C4 C3 Au1 120.71(12)
C2 C3 Au1 121.76(11)
C5 C4 C3 122.47(16)
C5 C4 H4 118.8
C3 C4 H4 118.8
C6 C5 C4 118.57(15)
C6 C5 H5 120.7
C4 C5 H5 120.7
C5 C6 C1 120.64(15)
C5 C6 C7 130.85(15)
C1 C6 C7 108.48(14)
C8 C7 C12 120.49(15)
C8 C7 C6 130.97(15)
C12 C7 C6 108.52(14)
C9 C8 C7 118.53(16)
C9 C8 H8 120.7
C7 C8 H8 120.7
C8 C9 C10 121.31(15)
C8 C9 H9 119.3
C10 C9 H9 119.3
C9 C10 C11 119.83(15)
C9 C10 C18 120.68(15)
C11 C10 C18 119.48(15)
C12 C11 C10 119.23(15)
C12 C11 H11 120.4
C10 C11 H11 120.4
C11 C12 C7 120.60(14)
C11 C12 C13 128.62(15)
C7 C12 C13 110.76(14)
C12 C13 C1 101.20(12)
C12 C13 C16 113.02(14)
C1 C13 C16 113.15(14)
C12 C13 C14 106.84(13)
C1 C13 C14 111.32(14)
C16 C13 C14 110.80(14)
C15 C14 C13 116.70(16)
C15 C14 H14A 108.1
C13 C14 H14A 108.1
C15 C14 H14B 108.1
C13 C14 H14B 108.1
H14A C14 H14B 107.3
C14 C15 H15A 109.5
C14 C15 H15B 109.5
H15A C15 H15B 109.5
C14 C15 H15C 109.5
H15A C15 H15C 109.5
H15B C15 H15C 109.5
C17 C16 C13 114.57(15)
C17 C16 H16A 108.6
C13 C16 H16A 108.6
C17 C16 H16B 108.6
C13 C16 H16B 108.6
H16A C16 H16B 107.6
C16 C17 H17A 109.5
C16 C17 H17B 109.5
H17A C17 H17B 109.5
C16 C17 H17C 109.5
H17A C17 H17C 109.5
H17B C17 H17C 109.5
N1 C18 C10 124.53(15)
N1 C18 S1 115.43(13)
C10 C18 S1 120.02(13)
N1 C19 C20 125.32(19)
N1 C19 C24 115.49(16)
C20 C19 C24 119.19(18)
C21 C20 C19 118.8(2)
C21 C20 H20 120.6
C19 C20 H20 120.6
C20 C21 C22 121.1(2)
C20 C21 H21 119.5
C22 C21 H21 119.5
C23 C22 C21 121.2(2)
C23 C22 H22 119.4
C21 C22 H22 119.4
C22 C23 C24 117.7(2)
C22 C23 H23 121.2
C24 C23 H23 121.2
C23 C24 C19 122.02(18)
C23 C24 S1 128.72(16)
C19 C24 S1 109.24(13)
C26 C25 C30 110.35(14)
C26 C25 P1 112.47(12)
C30 C25 P1 117.86(12)
C26 C25 H25 105.0
C30 C25 H25 105.0
P1 C25 H25 105.0
C27 C26 C25 110.89(15)
C27 C26 H26A 109.5
C25 C26 H26A 109.5
C27 C26 H26B 109.5
C25 C26 H26B 109.5
H26A C26 H26B 108.0
C28 C27 C26 111.41(17)
C28 C27 H27A 109.3
C26 C27 H27A 109.3
C28 C27 H27B 109.3
C26 C27 H27B 109.3
H27A C27 H27B 108.0
C29 C28 C27 111.09(16)
C29 C28 H28A 109.4
C27 C28 H28A 109.4
C29 C28 H28B 109.4
C27 C28 H28B 109.4
H28A C28 H28B 108.0
C28 C29 C30 111.73(16)
C28 C29 H29A 109.3
C30 C29 H29A 109.3
C28 C29 H29B 109.3
C30 C29 H29B 109.3
H29A C29 H29B 107.9
C29 C30 C25 110.10(16)
C29 C30 H30A 109.6
C25 C30 H30A 109.6
C29 C30 H30B 109.6
C25 C30 H30B 109.6
H30A C30 H30B 108.2
C32 C31 C36 111.37(15)
C32 C31 P1 114.82(12)
C36 C31 P1 112.39(12)
C32 C31 H31 105.8
C36 C31 H31 105.8
P1 C31 H31 105.8
C33 C32 C31 112.03(17)
C33 C32 H32A 109.2
C31 C32 H32A 109.2
C33 C32 H32B 109.2
C31 C32 H32B 109.2
H32A C32 H32B 107.9
C34 C33 C32 110.39(17)
C34 C33 H33A 109.6
C32 C33 H33A 109.6
C34 C33 H33B 109.6
C32 C33 H33B 109.6
H33A C33 H33B 108.1
C35 C34 C33 110.58(16)
C35 C34 H34A 109.5
C33 C34 H34A 109.5
C35 C34 H34B 109.5
C33 C34 H34B 109.5
H34A C34 H34B 108.1
C34 C35 C36 110.75(17)
C34 C35 H35A 109.5
C36 C35 H35A 109.5
C34 C35 H35B 109.5
C36 C35 H35B 109.5
H35A C35 H35B 108.1
C35 C36 C31 110.95(16)
C35 C36 H36A 109.4
C31 C36 H36A 109.4
C35 C36 H36B 109.4
C31 C36 H36B 109.4
H36A C36 H36B 108.0
C38 C37 C42 109.57(14)
C38 C37 P1 112.82(12)
C42 C37 P1 110.87(12)
C38 C37 H37 107.8
C42 C37 H37 107.8
P1 C37 H37 107.8
C37 C38 C39 110.65(16)
C37 C38 H38A 109.5
C39 C38 H38A 109.5
C37 C38 H38B 109.5
C39 C38 H38B 109.5
H38A C38 H38B 108.1
C40 C39 C38 111.38(17)
C40 C39 H39A 109.4
C38 C39 H39A 109.4
C40 C39 H39B 109.4
C38 C39 H39B 109.4
H39A C39 H39B 108.0
C41 C40 C39 110.96(17)
C41 C40 H40A 109.4
C39 C40 H40A 109.4
C41 C40 H40B 109.4
C39 C40 H40B 109.4
H40A C40 H40B 108.0
C40 C41 C42 111.50(16)
C40 C41 H41A 109.3
C42 C41 H41A 109.3
C40 C41 H41B 109.3
C42 C41 H41B 109.3
H41A C41 H41B 108.0
C41 C42 C37 110.63(16)
C41 C42 H42A 109.5
C37 C42 H42A 109.5
C41 C42 H42B 109.5
C37 C42 H42B 109.5
H42A C42 H42B 108.1
C3 Au1 P1 177.63(5)
C18 N1 C19 110.49(15)
C37 P1 C31 105.01(8)
C37 P1 C25 104.17(7)
C31 P1 C25 111.60(8)
C37 P1 Au1 114.26(5)
C31 P1 Au1 110.02(6)
C25 P1 Au1 111.53(6)
C24 S1 C18 89.32(9)

loop_
_geom_bond_atom_site_label_1
_geom_bond_atom_site_label_2
_geom_bond_distance
C1 C2 1.388(2)
C1 C6 1.405(2)
C1 C13 1.525(2)
C2 C3 1.409(2)
C2 H2 0.9500
C3 C4 1.401(2)
C3 Au1 2.0498(16)
C4 C5 1.395(2)
C4 H4 0.9500
C5 C6 1.391(2)
C5 H5 0.9500
C6 C7 1.463(2)
C7 C8 1.392(2)
C7 C12 1.404(2)
C8 C9 1.389(2)
C8 H8 0.9500
C9 C10 1.396(2)
C9 H9 0.9500
C10 C11 1.400(2)
C10 C18 1.464(2)
C11 C12 1.381(2)
C11 H11 0.9500
C12 C13 1.522(2)
C13 C16 1.536(2)
C13 C14 1.553(2)
C14 C15 1.521(3)
C14 H14A 0.9900
C14 H14B 0.9900
C15 H15A 0.9800
C15 H15B 0.9800
C15 H15C 0.9800
C16 C17 1.519(3)
C16 H16A 0.9900
C16 H16B 0.9900
C17 H17A 0.9800
C17 H17B 0.9800
C17 H17C 0.9800
C18 N1 1.301(2)
C18 S1 1.7532(17)
C19 N1 1.388(2)
C19 C20 1.398(3)
C19 C24 1.399(3)
C20 C21 1.387(3)
C20 H20 0.9500
C21 C22 1.390(4)
C21 H21 0.9500
C22 C23 1.379(3)
C22 H22 0.9500
C23 C24 1.394(3)
C23 H23 0.9500
C24 S1 1.7265(19)
C25 C26 1.534(2)
C25 C30 1.538(2)
C25 P1 1.8512(17)
C25 H25 1.0000
C26 C27 1.530(3)
C26 H26A 0.9900
C26 H26B 0.9900
C27 C28 1.521(3)
C27 H27A 0.9900
C27 H27B 0.9900
C28 C29 1.521(3)
C28 H28A 0.9900
C28 H28B 0.9900
C29 C30 1.530(3)
C29 H29A 0.9900
C29 H29B 0.9900
C30 H30A 0.9900
C30 H30B 0.9900
C31 C32 1.532(3)
C31 C36 1.532(2)
C31 P1 1.8481(17)
C31 H31 1.0000
C32 C33 1.526(3)
C32 H32A 0.9900
C32 H32B 0.9900
C33 C34 1.517(3)
C33 H33A 0.9900
C33 H33B 0.9900
C34 C35 1.517(3)
C34 H34A 0.9900
C34 H34B 0.9900
C35 C36 1.528(3)
C35 H35A 0.9900
C35 H35B 0.9900
C36 H36A 0.9900
C36 H36B 0.9900
C37 C38 1.530(2)
C37 C42 1.534(2)
C37 P1 1.8422(17)
C37 H37 1.0000
C38 C39 1.534(3)
C38 H38A 0.9900
C38 H38B 0.9900
C39 C40 1.520(3)
C39 H39A 0.9900
C39 H39B 0.9900
C40 C41 1.517(3)
C40 H40A 0.9900
C40 H40B 0.9900
C41 C42 1.526(3)
C41 H41A 0.9900
C41 H41B 0.9900
C42 H42A 0.9900
C42 H42B 0.9900
Au1 P1 2.2950(4)

loop_
_geom_torsion_atom_site_label_1
_geom_torsion_atom_site_label_2
_geom_torsion_atom_site_label_3
_geom_torsion_atom_site_label_4
_geom_torsion
C6 C1 C2 C3 2.2(2)
C13 C1 C2 C3 -178.35(16)
C1 C2 C3 C4 -0.7(2)
C1 C2 C3 Au1 -178.59(12)
C2 C3 C4 C5 -0.9(3)
Au1 C3 C4 C5 176.98(14)
C3 C4 C5 C6 1.0(3)
C4 C5 C6 C1 0.6(3)
C4 C5 C6 C7 -177.16(18)
C2 C1 C6 C5 -2.2(3)
C13 C1 C6 C5 178.30(16)
C2 C1 C6 C7 176.03(15)
C13 C1 C6 C7 -3.49(19)
C5 C6 C7 C8 -0.7(3)
C1 C6 C7 C8 -178.69(19)
C5 C6 C7 C12 177.48(19)
C1 C6 C7 C12 -0.49(19)
C12 C7 C8 C9 -0.7(3)
C6 C7 C8 C9 177.30(18)
C7 C8 C9 C10 -0.5(3)
C8 C9 C10 C11 1.2(3)
C8 C9 C10 C18 -177.48(17)
C9 C10 C11 C12 -0.6(3)
C18 C10 C11 C12 178.11(16)
C10 C11 C12 C7 -0.7(3)
C10 C11 C12 C13 177.69(16)
C8 C7 C12 C11 1.3(3)
C6 C7 C12 C11 -177.09(15)
C8 C7 C12 C13 -177.28(16)
C6 C7 C12 C13 4.29(19)
C11 C12 C13 C1 175.54(17)
C7 C12 C13 C1 -5.97(18)
C11 C12 C13 C16 54.2(2)
C7 C12 C13 C16 -127.28(16)
C11 C12 C13 C14 -67.9(2)
C7 C12 C13 C14 110.59(16)
C2 C1 C13 C12 -173.80(16)
C6 C1 C13 C12 5.66(17)
C2 C1 C13 C16 -52.6(2)
C6 C1 C13 C16 126.88(15)
C2 C1 C13 C14 73.0(2)
C6 C1 C13 C14 -107.56(16)
C12 C13 C14 C15 178.39(16)
C1 C13 C14 C15 -72.0(2)
C16 C13 C14 C15 54.9(2)
C12 C13 C16 C17 52.9(2)
C1 C13 C16 C17 -61.4(2)
C14 C13 C16 C17 172.80(16)
C9 C10 C18 N1 -163.64(18)
C11 C10 C18 N1 17.7(3)
C9 C10 C18 S1 18.2(2)
C11 C10 C18 S1 -160.47(13)
N1 C19 C20 C21 -177.9(3)
C24 C19 C20 C21 1.6(4)
C19 C20 C21 C22 0.0(5)
C20 C21 C22 C23 -0.8(5)
C21 C22 C23 C24 0.1(4)
C22 C23 C24 C19 1.6(3)
C22 C23 C24 S1 179.94(19)
N1 C19 C24 C23 177.11(19)
C20 C19 C24 C23 -2.4(3)
N1 C19 C24 S1 -1.5(2)
C20 C19 C24 S1 178.9(2)
C30 C25 C26 C27 56.9(2)
P1 C25 C26 C27 -169.27(14)
C25 C26 C27 C28 -55.9(2)
C26 C27 C28 C29 55.0(2)
C27 C28 C29 C30 -55.8(2)
C28 C29 C30 C25 56.8(2)
C26 C25 C30 C29 -57.0(2)
P1 C25 C30 C29 171.93(13)
C36 C31 C32 C33 53.0(2)
P1 C31 C32 C33 -177.82(14)
C31 C32 C33 C34 -55.3(2)
C32 C33 C34 C35 58.2(2)
C33 C34 C35 C36 -59.3(2)
C34 C35 C36 C31 56.5(2)
C32 C31 C36 C35 -53.2(2)
P1 C31 C36 C35 176.35(14)
C42 C37 C38 C39 57.6(2)
P1 C37 C38 C39 -178.35(14)
C37 C38 C39 C40 -56.7(2)
C38 C39 C40 C41 55.0(3)
C39 C40 C41 C42 -55.4(3)
C40 C41 C42 C37 57.1(2)
C38 C37 C42 C41 -57.9(2)
P1 C37 C42 C41 176.97(13)
C10 C18 N1 C19 -178.38(17)
S1 C18 N1 C19 -0.2(2)
C20 C19 N1 C18 -179.4(2)
C24 C19 N1 C18 1.1(3)
C38 C37 P1 C31 59.09(14)
C42 C37 P1 C31 -177.59(12)
C38 C37 P1 C25 176.52(13)
C42 C37 P1 C25 -60.15(14)
C38 C37 P1 Au1 -61.54(14)
C42 C37 P1 Au1 61.78(13)
C32 C31 P1 C37 65.66(15)
C36 C31 P1 C37 -165.68(13)
C32 C31 P1 C25 -46.60(16)
C36 C31 P1 C25 82.06(14)
C32 C31 P1 Au1 -170.95(12)
C36 C31 P1 Au1 -42.28(14)
C26 C25 P1 C37 -171.57(13)
C30 C25 P1 C37 -41.45(15)
C26 C25 P1 C31 -58.79(15)
C30 C25 P1 C31 71.33(15)
C26 C25 P1 Au1 64.71(13)
C30 C25 P1 Au1 -165.18(12)
C23 C24 S1 C18 -177.4(2)
C19 C24 S1 C18 1.15(15)
N1 C18 S1 C24 -0.61(15)
C10 C18 S1 C24 177.70(15)
